data_1519549
loop_
_publ_author_name
'Davies, David B.'
'Coles, Simon J.'

_publ_section_title
;
 2-Amino-3-oxo-3H-Phenoxazine-1,9-dicarboxylic acid diethyl ester
;
_journal_name_full 'Crystal Structure Report Archive'
_journal_page_first 137
_journal_year 2003
_chemical_formula_sum 'C18 H16 N2 O6'
_chemical_formula_weight 356.33
_space_group_IT_number 14
_symmetry_cell_setting monoclinic
_symmetry_space_group_name_Hall '-P 2yn'
_symmetry_space_group_name_H-M 'P 1 21/n 1'
_atom_sites_solution_hydrogens geom
_atom_sites_solution_primary direct
_atom_sites_solution_secondary difmap
_cell_angle_alpha 90.00
_cell_angle_beta 96.667(2)
_cell_angle_gamma 90.00
_cell_formula_units_Z 4
_cell_length_a 10.9384(3)
_cell_length_b 8.2970(2)
_cell_length_c 17.3097(5)
_cell_measurement_reflns_used 6114
_cell_measurement_temperature 120(2)
_cell_measurement_theta_max 27.48
_cell_measurement_theta_min 2.91
_cell_volume 1560.33(7)
_computing_cell_refinement 'DENZO (Otwinowski & Minor, 1997) & COLLECT (Hooft, 1998)'
_computing_data_collection 'COLLECT (Hooft, 1998)'
_computing_data_reduction 'DENZO (Otwinowski & Minor, 1997) & COLLECT (Hooft, 1998)'
_computing_structure_refinement 'SHELXL-97 (Sheldrick, 1997)'
_computing_structure_solution 'SHELXS-97 (Sheldrick, 1990)'
_diffrn_ambient_temperature 120(2)
_diffrn_detector_area_resol_mean 9.091
_diffrn_measured_fraction_theta_full 0.995
_diffrn_measured_fraction_theta_max 0.995
_diffrn_measurement_device_type 'Bruker-Nonius KappaCCD'
_diffrn_measurement_method '\F & \w scans'
_diffrn_radiation_monochromator graphite
_diffrn_radiation_source 'Bruker-Nonius FR591 rotating anode'
_diffrn_radiation_type MoK\a
_diffrn_radiation_wavelength 0.71073
_diffrn_reflns_av_R_equivalents 0.0791
_diffrn_reflns_av_sigmaI/netI 0.0651
_diffrn_reflns_limit_h_max 14
_diffrn_reflns_limit_h_min -14
_diffrn_reflns_limit_k_max 10
_diffrn_reflns_limit_k_min -10
_diffrn_reflns_limit_l_max 22
_diffrn_reflns_limit_l_min -22
_diffrn_reflns_number 14639
_diffrn_reflns_theta_full 27.46
_diffrn_reflns_theta_max 27.46
_diffrn_reflns_theta_min 3.09
_exptl_absorpt_coefficient_mu 0.116
_exptl_absorpt_correction_T_max 0.9988
_exptl_absorpt_correction_T_min 0.9661
_exptl_absorpt_correction_type multi-scan
_exptl_absorpt_process_details 'SORTAV (Blessing, 1997)'
_exptl_crystal_colour orange
_exptl_crystal_density_diffrn 1.517
_exptl_crystal_density_method 'not measured'
_exptl_crystal_description plate
_exptl_crystal_F_000 744
_exptl_crystal_size_max 0.30
_exptl_crystal_size_mid 0.20
_exptl_crystal_size_min 0.01
_refine_diff_density_max 0.272
_refine_diff_density_min -0.301
_refine_diff_density_rms 0.064
_refine_ls_extinction_coef 0.014(2)
_refine_ls_extinction_expression Fc^*^=kFc[1+0.001xFc^2^\l^3^/sin(2\q)]^-1/4^
_refine_ls_extinction_method SHELXL
_refine_ls_goodness_of_fit_ref 1.011
_refine_ls_hydrogen_treatment mixed
_refine_ls_matrix_type full
_refine_ls_number_parameters 246
_refine_ls_number_reflns 3551
_refine_ls_number_restraints 0
_refine_ls_restrained_S_all 1.011
_refine_ls_R_factor_all 0.0716
_refine_ls_R_factor_gt 0.0525
_refine_ls_shift/su_max 0.002
_refine_ls_shift/su_mean 0.000
_refine_ls_structure_factor_coef Fsqd
_refine_ls_weighting_details 'calc w=1/[\s^2^(Fo^2^)+(0.0569P)^2^+0.9341P] where P=(Fo^2^+2Fc^2^)/3'
_refine_ls_weighting_scheme calc
_refine_ls_wR_factor_gt 0.1266
_refine_ls_wR_factor_ref 0.1395
_reflns_number_gt 2748
_reflns_number_total 3551
_reflns_threshold_expression >2sigma(I)
_cod_data_source_file eCrystal-137.cif
_cod_data_source_block 03src0359
_cod_depositor_comments
;
Citation :
Davies, David B. and Coles, Simon J. (2003) 
University of Southampton, Crystal Structure Report Archive. 
(doi:10.5258/ecrystals/137)

More at:
http://ecrystals.chem.soton.ac.uk/137/

The following automatic conversions were performed:

'_symmetry_cell_setting' value 'Monoclinic' changed to 'monoclinic'
according to the built-in table from CIF Core dictionary named
'cif_core.dic' version 2.4.1 from 2010-06-29.

Automatic conversion script
Id: cif_fix_values 3271 2015-04-21 07:52:19Z andrius 
;
_cod_original_sg_symbol_H-M P2(1)/n
_cod_database_code 1519549

loop_
_symmetry_equiv_pos_as_xyz
'x, y, z'
'-x+1/2, y+1/2, -z+1/2'
'-x, -y, -z'
'x-1/2, -y-1/2, z-1/2'

loop_
_atom_site_label
_atom_site_type_symbol
_atom_site_fract_x
_atom_site_fract_y
_atom_site_fract_z
_atom_site_U_iso_or_equiv
_atom_site_adp_type
_atom_site_occupancy
_atom_site_symmetry_multiplicity
_atom_site_calc_flag
_atom_site_refinement_flags
_atom_site_disorder_assembly
_atom_site_disorder_group
C1 C 0.82593(15) 0.7376(2) 0.07007(10) 0.0174(4) Uani 1 1 d . . .
C2 C 0.71927(16) 0.8188(2) 0.04022(10) 0.0184(4) Uani 1 1 d . . .
C3 C 0.71094(16) 0.9093(2) -0.03564(10) 0.0199(4) Uani 1 1 d . . .
C4 C 0.81840(16) 0.9150(2) -0.07510(10) 0.0207(4) Uani 1 1 d . . .
H4 H 0.8172 0.9726 -0.1226 0.025 Uiso 1 1 calc R . .
C5 C 0.92138(16) 0.8386(2) -0.04485(10) 0.0182(4) Uani 1 1 d . . .
C6 C 0.93406(15) 0.7466(2) 0.02846(10) 0.0169(4) Uani 1 1 d . . .
C7 C 1.13911(16) 0.6974(2) 0.01355(10) 0.0175(4) Uani 1 1 d . . .
C8 C 1.25447(16) 0.6304(2) 0.04120(10) 0.0186(4) Uani 1 1 d . . .
C9 C 1.35203(17) 0.6416(2) -0.00353(11) 0.0219(4) Uani 1 1 d . . .
H9 H 1.4288 0.5934 0.0145 0.026 Uiso 1 1 calc R . .
C10 C 1.33809(17) 0.7228(2) -0.07458(11) 0.0240(4) Uani 1 1 d . . .
H10 H 1.4057 0.7303 -0.1042 0.029 Uiso 1 1 calc R . .
C11 C 1.22654(17) 0.7925(2) -0.10227(10) 0.0212(4) Uani 1 1 d . . .
H11 H 1.2165 0.8487 -0.1504 0.025 Uiso 1 1 calc R . .
C12 C 1.12997(16) 0.7776(2) -0.05755(10) 0.0184(4) Uani 1 1 d . . .
C13 C 0.82321(16) 0.6495(2) 0.14420(10) 0.0187(4) Uani 1 1 d . . .
C14 C 0.91931(16) 0.4775(2) 0.24095(10) 0.0214(4) Uani 1 1 d . . .
H14A H 0.8487 0.4026 0.2398 0.026 Uiso 1 1 calc R . .
H14B H 0.9131 0.5583 0.2824 0.026 Uiso 1 1 calc R . .
C15 C 1.03915(17) 0.3867(2) 0.25535(10) 0.0236(4) Uani 1 1 d . . .
H15A H 1.0432 0.3061 0.2143 0.035 Uiso 1 1 calc R . .
H15B H 1.0441 0.3327 0.3060 0.035 Uiso 1 1 calc R . .
H15C H 1.1080 0.4622 0.2551 0.035 Uiso 1 1 calc R . .
C16 C 1.27686(15) 0.5581(2) 0.12069(10) 0.0194(4) Uani 1 1 d . . .
C17 C 1.37363(18) 0.3424(2) 0.19545(11) 0.0253(4) Uani 1 1 d . . .
H17A H 1.3949 0.2286 0.1863 0.030 Uiso 1 1 calc R . .
H17B H 1.2995 0.3434 0.2233 0.030 Uiso 1 1 calc R . .
C18 C 1.47816(19) 0.4207(3) 0.24545(12) 0.0303(5) Uani 1 1 d . . .
H18A H 1.5523 0.4178 0.2187 0.045 Uiso 1 1 calc R . .
H18B H 1.4936 0.3626 0.2949 0.045 Uiso 1 1 calc R . .
H18C H 1.4569 0.5330 0.2554 0.045 Uiso 1 1 calc R . .
N1 N 1.03923(13) 0.68058(18) 0.05558(8) 0.0183(3) Uani 1 1 d . . .
N2 N 0.61570(15) 0.8254(2) 0.07322(10) 0.0234(4) Uani 1 1 d . . .
O1 O 1.02024(11) 0.84797(16) -0.08581(7) 0.0205(3) Uani 1 1 d . . .
O2 O 0.61251(12) 0.97444(17) -0.06049(8) 0.0263(3) Uani 1 1 d . . .
O3 O 0.73725(12) 0.66032(17) 0.18411(8) 0.0263(3) Uani 1 1 d . . .
O4 O 0.92006(11) 0.55666(15) 0.16581(7) 0.0202(3) Uani 1 1 d . . .
O5 O 1.24193(12) 0.61644(17) 0.17831(7) 0.0252(3) Uani 1 1 d . . .
O6 O 1.34546(12) 0.42382(15) 0.12053(7) 0.0222(3) Uani 1 1 d . . .
H1N H 0.614(2) 0.774(3) 0.1208(14) 0.033(6) Uiso 1 1 d . . .
H2N H 0.553(2) 0.886(3) 0.0516(13) 0.029(6) Uiso 1 1 d . . .

loop_
_atom_site_aniso_label
_atom_site_aniso_U_11
_atom_site_aniso_U_22
_atom_site_aniso_U_33
_atom_site_aniso_U_23
_atom_site_aniso_U_13
_atom_site_aniso_U_12
C1 0.0154(8) 0.0194(9) 0.0177(8) -0.0013(7) 0.0032(7) -0.0005(7)
C2 0.0172(8) 0.0206(9) 0.0178(8) -0.0033(7) 0.0035(7) -0.0019(7)
C3 0.0186(9) 0.0229(9) 0.0178(8) -0.0026(7) 0.0010(7) 0.0016(7)
C4 0.0193(9) 0.0267(10) 0.0162(8) 0.0017(7) 0.0031(7) 0.0003(7)
C5 0.0165(8) 0.0229(9) 0.0158(8) -0.0020(7) 0.0047(7) -0.0013(7)
C6 0.0161(8) 0.0189(9) 0.0158(8) -0.0029(7) 0.0031(7) -0.0008(7)
C7 0.0164(8) 0.0196(9) 0.0173(8) -0.0025(7) 0.0060(7) -0.0018(7)
C8 0.0169(8) 0.0191(9) 0.0203(9) -0.0024(7) 0.0046(7) -0.0002(7)
C9 0.0167(8) 0.0241(10) 0.0254(9) -0.0017(7) 0.0048(8) 0.0011(7)
C10 0.0194(9) 0.0294(10) 0.0249(9) -0.0034(8) 0.0101(8) -0.0016(8)
C11 0.0213(9) 0.0273(10) 0.0160(8) -0.0012(7) 0.0062(7) -0.0032(7)
C12 0.0149(8) 0.0213(9) 0.0190(9) -0.0023(7) 0.0020(7) 0.0000(7)
C13 0.0159(8) 0.0219(9) 0.0186(9) -0.0013(7) 0.0035(7) -0.0015(7)
C14 0.0208(9) 0.0282(10) 0.0159(8) 0.0041(7) 0.0054(7) -0.0026(7)
C15 0.0259(10) 0.0277(10) 0.0174(9) 0.0018(7) 0.0038(8) 0.0040(8)
C16 0.0133(8) 0.0228(10) 0.0224(9) 0.0000(7) 0.0037(7) -0.0001(7)
C17 0.0272(10) 0.0264(10) 0.0224(9) 0.0059(8) 0.0038(8) 0.0042(8)
C18 0.0326(11) 0.0336(12) 0.0240(10) -0.0018(8) 0.0007(9) 0.0079(9)
N1 0.0153(7) 0.0227(8) 0.0175(7) -0.0002(6) 0.0043(6) -0.0002(6)
N2 0.0147(8) 0.0323(10) 0.0238(8) 0.0024(7) 0.0048(7) 0.0039(7)
O1 0.0161(6) 0.0293(7) 0.0168(6) 0.0031(5) 0.0051(5) 0.0014(5)
O2 0.0191(7) 0.0358(8) 0.0241(7) 0.0028(6) 0.0024(6) 0.0079(6)
O3 0.0192(7) 0.0382(8) 0.0233(7) 0.0051(6) 0.0100(6) 0.0052(6)
O4 0.0182(6) 0.0259(7) 0.0174(6) 0.0047(5) 0.0061(5) 0.0031(5)
O5 0.0211(7) 0.0344(8) 0.0209(7) -0.0008(6) 0.0057(6) 0.0050(6)
O6 0.0219(7) 0.0246(7) 0.0201(6) 0.0010(5) 0.0028(5) 0.0045(5)

loop_
_atom_type_symbol
_atom_type_description
_atom_type_scat_dispersion_real
_atom_type_scat_dispersion_imag
_atom_type_scat_source
C C 0.0033 0.0016 'International Tables Vol C Tables 4.2.6.8 and 6.1.1.4'
H H 0.0000 0.0000 'International Tables Vol C Tables 4.2.6.8 and 6.1.1.4'
N N 0.0061 0.0033 'International Tables Vol C Tables 4.2.6.8 and 6.1.1.4'
O O 0.0106 0.0060 'International Tables Vol C Tables 4.2.6.8 and 6.1.1.4'

loop_
_geom_angle_atom_site_label_1
_geom_angle_atom_site_label_2
_geom_angle_atom_site_label_3
_geom_angle
_geom_angle_site_symmetry_1
_geom_angle_site_symmetry_3
C2 C1 C6 119.00(16) . .
C2 C1 C13 117.38(15) . .
C6 C1 C13 123.60(15) . .
N2 C2 C1 125.45(17) . .
N2 C2 C3 112.71(16) . .
C1 C2 C3 121.84(16) . .
O2 C3 C4 123.47(17) . .
O2 C3 C2 118.89(16) . .
C4 C3 C2 117.63(15) . .
C5 C4 C3 119.83(16) . .
C5 C4 H4 120.1 . .
C3 C4 H4 120.1 . .
C4 C5 O1 116.75(15) . .
C4 C5 C6 124.78(16) . .
O1 C5 C6 118.47(15) . .
N1 C6 C1 122.06(16) . .
N1 C6 C5 121.05(15) . .
C1 C6 C5 116.86(15) . .
N1 C7 C12 122.08(16) . .
N1 C7 C8 120.68(16) . .
C12 C7 C8 117.23(16) . .
C9 C8 C7 119.90(16) . .
C9 C8 C16 118.96(16) . .
C7 C8 C16 120.98(15) . .
C8 C9 C10 120.66(17) . .
C8 C9 H9 119.7 . .
C10 C9 H9 119.7 . .
C11 C10 C9 120.56(17) . .
C11 C10 H10 119.7 . .
C9 C10 H10 119.7 . .
C10 C11 C12 117.90(17) . .
C10 C11 H11 121.1 . .
C12 C11 H11 121.1 . .
O1 C12 C11 117.05(16) . .
O1 C12 C7 119.23(15) . .
C11 C12 C7 123.72(16) . .
O3 C13 O4 121.30(16) . .
O3 C13 C1 122.92(16) . .
O4 C13 C1 115.79(15) . .
O4 C14 C15 106.13(14) . .
O4 C14 H14A 110.5 . .
C15 C14 H14A 110.5 . .
O4 C14 H14B 110.5 . .
C15 C14 H14B 110.5 . .
H14A C14 H14B 108.7 . .
C14 C15 H15A 109.5 . .
C14 C15 H15B 109.5 . .
H15A C15 H15B 109.5 . .
C14 C15 H15C 109.5 . .
H15A C15 H15C 109.5 . .
H15B C15 H15C 109.5 . .
O5 C16 O6 124.29(17) . .
O5 C16 C8 124.37(16) . .
O6 C16 C8 111.27(15) . .
O6 C17 C18 112.31(16) . .
O6 C17 H17A 109.1 . .
C18 C17 H17A 109.1 . .
O6 C17 H17B 109.1 . .
C18 C17 H17B 109.1 . .
H17A C17 H17B 107.9 . .
C17 C18 H18A 109.5 . .
C17 C18 H18B 109.5 . .
H18A C18 H18B 109.5 . .
C17 C18 H18C 109.5 . .
H18A C18 H18C 109.5 . .
H18B C18 H18C 109.5 . .
C6 N1 C7 118.80(15) . .
C2 N2 H1N 118.2(15) . .
C2 N2 H2N 119.6(14) . .
H1N N2 H2N 122(2) . .
C5 O1 C12 120.28(14) . .
C13 O4 C14 115.20(13) . .
C16 O6 C17 116.18(14) . .

loop_
_geom_bond_atom_site_label_1
_geom_bond_atom_site_label_2
_geom_bond_distance
_geom_bond_site_symmetry_2
C1 C2 1.394(2) .
C1 C6 1.456(2) .
C1 C13 1.480(2) .
C2 N2 1.328(2) .
C2 C3 1.506(2) .
C3 O2 1.236(2) .
C3 C4 1.427(2) .
C4 C5 1.344(3) .
C4 H4 0.9500 .
C5 O1 1.362(2) .
C5 C6 1.474(2) .
C6 N1 1.311(2) .
C7 N1 1.388(2) .
C7 C12 1.392(2) .
C7 C8 1.411(2) .
C8 C9 1.392(2) .
C8 C16 1.495(2) .
C9 C10 1.395(3) .
C9 H9 0.9500 .
C10 C11 1.385(3) .
C10 H10 0.9500 .
C11 C12 1.386(2) .
C11 H11 0.9500 .
C12 O1 1.373(2) .
C13 O3 1.233(2) .
C13 O4 1.328(2) .
C14 O4 1.458(2) .
C14 C15 1.508(3) .
C14 H14A 0.9900 .
C14 H14B 0.9900 .
C15 H15A 0.9800 .
C15 H15B 0.9800 .
C15 H15C 0.9800 .
C16 O5 1.210(2) .
C16 O6 1.343(2) .
C17 O6 1.463(2) .
C17 C18 1.500(3) .
C17 H17A 0.9900 .
C17 H17B 0.9900 .
C18 H18A 0.9800 .
C18 H18B 0.9800 .
C18 H18C 0.9800 .
N2 H1N 0.93(2) .
N2 H2N 0.90(2) .

loop_
_geom_torsion_atom_site_label_1
_geom_torsion_atom_site_label_2
_geom_torsion_atom_site_label_3
_geom_torsion_atom_site_label_4
_geom_torsion
_geom_torsion_site_symmetry_1
_geom_torsion_site_symmetry_2
_geom_torsion_site_symmetry_3
_geom_torsion_site_symmetry_4
C6 C1 C2 N2 -177.64(16) . . . .
C13 C1 C2 N2 0.9(3) . . . .
C6 C1 C2 C3 2.8(3) . . . .
C13 C1 C2 C3 -178.70(15) . . . .
N2 C2 C3 O2 -2.1(2) . . . .
C1 C2 C3 O2 177.56(17) . . . .
N2 C2 C3 C4 177.93(16) . . . .
C1 C2 C3 C4 -2.4(3) . . . .
O2 C3 C4 C5 -178.86(18) . . . .
C2 C3 C4 C5 1.1(3) . . . .
C3 C4 C5 O1 179.52(16) . . . .
C3 C4 C5 C6 -0.3(3) . . . .
C2 C1 C6 N1 176.14(16) . . . .
C13 C1 C6 N1 -2.3(3) . . . .
C2 C1 C6 C5 -1.9(2) . . . .
C13 C1 C6 C5 179.74(16) . . . .
C4 C5 C6 N1 -177.37(17) . . . .
O1 C5 C6 N1 2.8(2) . . . .
C4 C5 C6 C1 0.6(3) . . . .
O1 C5 C6 C1 -179.21(15) . . . .
N1 C7 C8 C9 176.83(16) . . . .
C12 C7 C8 C9 -2.1(3) . . . .
N1 C7 C8 C16 -7.8(3) . . . .
C12 C7 C8 C16 173.25(16) . . . .
C7 C8 C9 C10 2.0(3) . . . .
C16 C8 C9 C10 -173.47(17) . . . .
C8 C9 C10 C11 -0.6(3) . . . .
C9 C10 C11 C12 -0.5(3) . . . .
C10 C11 C12 O1 179.76(16) . . . .
C10 C11 C12 C7 0.3(3) . . . .
N1 C7 C12 O1 2.6(3) . . . .
C8 C7 C12 O1 -178.46(15) . . . .
N1 C7 C12 C11 -177.92(16) . . . .
C8 C7 C12 C11 1.0(3) . . . .
C2 C1 C13 O3 -8.4(3) . . . .
C6 C1 C13 O3 170.00(17) . . . .
C2 C1 C13 O4 171.57(15) . . . .
C6 C1 C13 O4 -10.0(2) . . . .
C9 C8 C16 O5 133.20(19) . . . .
C7 C8 C16 O5 -42.2(3) . . . .
C9 C8 C16 O6 -44.0(2) . . . .
C7 C8 C16 O6 140.57(17) . . . .
C1 C6 N1 C7 -178.51(15) . . . .
C5 C6 N1 C7 -0.6(2) . . . .
C12 C7 N1 C6 -2.1(3) . . . .
C8 C7 N1 C6 179.01(16) . . . .
C4 C5 O1 C12 177.90(16) . . . .
C6 C5 O1 C12 -2.2(2) . . . .
C11 C12 O1 C5 -179.81(15) . . . .
C7 C12 O1 C5 -0.3(2) . . . .
O3 C13 O4 C14 -3.2(2) . . . .
C1 C13 O4 C14 176.81(14) . . . .
C15 C14 O4 C13 -177.18(15) . . . .
O5 C16 O6 C17 2.6(3) . . . .
C8 C16 O6 C17 179.88(14) . . . .
C18 C17 O6 C16 -80.3(2) . . . .
